data_4123407
loop_
_publ_author_name
'Jiang, Hua-Wei'
'Tanaka, Takayuki'
'Mori, Hirotaka'
'Park, Kyu Hyung'
'Kim, Dongho'
'Osuka, Atsuhiro'

_publ_section_title
;
 Cyclic 2,12-porphyrinylene nanorings as a porphyrin analogue of
 cycloparaphenylenes.
;
_journal_issue 6
_journal_name_full 'Journal of the American Chemical Society'
_journal_page_first 2219
_journal_page_last 2222
_journal_paper_doi 10.1021/ja513102m
_journal_volume 137
_journal_year 2015
_chemical_formula_moiety 'C192 H200 N16 Ni4'
_chemical_formula_sum 'C192 H200 N16 Ni4'
_chemical_formula_weight 2966.45
_chemical_name_systematic
; 
 ? 
;
_space_group_IT_number 15
_symmetry_cell_setting monoclinic
_symmetry_Int_Tables_number 15
_symmetry_space_group_name_Hall '-C 2yc'
_symmetry_space_group_name_H-M 'C 1 2/c 1'
_atom_sites_solution_hydrogens geom
_atom_sites_solution_primary direct
_atom_sites_solution_secondary difmap
_audit_creation_method SHELXL-97
_cell_angle_alpha 90.00
_cell_angle_beta 125.8220(8)
_cell_angle_gamma 90.00
_cell_formula_units_Z 4
_cell_length_a 49.5249(10)
_cell_length_b 19.1034(4)
_cell_length_c 31.0992(6)
_cell_measurement_reflns_used 45115
_cell_measurement_temperature 93(2)
_cell_measurement_theta_max 68.29
_cell_measurement_theta_min 3.45
_cell_volume 23857.1(9)
_computing_structure_refinement 'SHELXL-97 (Sheldrick, 1997)'
_computing_structure_solution 'SHELXS-97 (Sheldrick, 1990)'
_diffrn_ambient_temperature 93(2)
_diffrn_detector_area_resol_mean 10.0
_diffrn_measured_fraction_theta_full 0.991
_diffrn_measured_fraction_theta_max 0.991
_diffrn_measurement_device_type 'Rigaku RAXIS-RAPID II'
_diffrn_measurement_method \w
_diffrn_radiation_monochromator graphite
_diffrn_radiation_source 'fine-focus sealed tube'
_diffrn_radiation_type MoK\a
_diffrn_radiation_wavelength 0.71073
_diffrn_reflns_av_R_equivalents 0.0970
_diffrn_reflns_av_sigmaI/netI 0.1519
_diffrn_reflns_limit_h_max 59
_diffrn_reflns_limit_h_min -59
_diffrn_reflns_limit_k_max 23
_diffrn_reflns_limit_k_min -22
_diffrn_reflns_limit_l_max 36
_diffrn_reflns_limit_l_min -37
_diffrn_reflns_number 111790
_diffrn_reflns_theta_full 25.35
_diffrn_reflns_theta_max 25.35
_diffrn_reflns_theta_min 1.62
_exptl_absorpt_coefficient_mu 0.351
_exptl_absorpt_correction_T_max 0.9827
_exptl_absorpt_correction_T_min 0.8441
_exptl_absorpt_correction_type multi-scan
_exptl_absorpt_process_details
;Higashi, T. (1995). 
 Program for Absorption Correction.
 Rigaku Corporation, Tokyo, Japan.
;
_exptl_crystal_colour red
_exptl_crystal_density_diffrn 0.826
_exptl_crystal_density_method 'not measured'
_exptl_crystal_description prism
_exptl_crystal_F_000 6304
_exptl_crystal_size_max 0.50
_exptl_crystal_size_mid 0.10
_exptl_crystal_size_min 0.05
_platon_squeeze_details
;
;
_refine_diff_density_max 0.372
_refine_diff_density_min -0.565
_refine_diff_density_rms 0.055
_refine_ls_extinction_method none
_refine_ls_goodness_of_fit_ref 1.041
_refine_ls_hydrogen_treatment constr
_refine_ls_matrix_type full
_refine_ls_number_parameters 1067
_refine_ls_number_reflns 21641
_refine_ls_number_restraints 120
_refine_ls_restrained_S_all 1.048
_refine_ls_R_factor_all 0.2111
_refine_ls_R_factor_gt 0.0788
_refine_ls_shift/su_max 0.000
_refine_ls_shift/su_mean 0.000
_refine_ls_structure_factor_coef Fsqd
_refine_ls_weighting_details 'calc w=1/[\s^2^(Fo^2^)+(0.0300P)^2^+0.0000P] where P=(Fo^2^+2Fc^2^)/3'
_refine_ls_weighting_scheme calc
_refine_ls_wR_factor_gt 0.1362
_refine_ls_wR_factor_ref 0.1632
_reflns_number_gt 5962
_reflns_number_total 21641
_reflns_threshold_expression >2sigma(I)
_cod_data_source_file ja513102m_si_003.cif
_cod_data_source_block 30528hj
_cod_depositor_comments 'Adding full bibliography for 4123405--4123407.cif.'
_cod_original_cell_volume 23856.5(8)
_cod_original_sg_symbol_H-M 'C 2/c'
_cod_database_code 4123407

loop_
_symmetry_equiv_pos_as_xyz
'x, y, z'
'-x, y, -z+1/2'
'x+1/2, y+1/2, z'
'-x+1/2, y+1/2, -z+1/2'
'-x, -y, -z'
'x, -y, z-1/2'
'-x+1/2, -y+1/2, -z'
'x+1/2, -y+1/2, z-1/2'

loop_
_atom_site_label
_atom_site_type_symbol
_atom_site_fract_x
_atom_site_fract_y
_atom_site_fract_z
_atom_site_U_iso_or_equiv
_atom_site_adp_type
_atom_site_occupancy
_atom_site_symmetry_multiplicity
_atom_site_calc_flag
_atom_site_refinement_flags
_atom_site_disorder_assembly
_atom_site_disorder_group
C1 C 0.09728(15) 0.0681(3) 0.51623(17) 0.0678(14) Uani 1 1 d . . .
C2 C 0.12651(14) 0.0747(3) 0.51726(16) 0.0754(16) Uani 1 1 d . . .
H1 H 0.1440 0.0415 0.5313 0.091 Uiso 1 1 calc R . .
C3 C 0.12462(14) 0.1384(3) 0.49411(18) 0.0692(14) Uani 1 1 d . . .
C4 C 0.09559(14) 0.1742(3) 0.48421(17) 0.0661(15) Uani 1 1 d . . .
C5 C 0.08832(13) 0.2438(2) 0.47471(16) 0.0725(15) Uani 1 1 d . . .
H2 H 0.1008 0.2723 0.4672 0.087 Uiso 1 1 calc R . .
C6 C 0.06314(15) 0.2744(3) 0.47576(16) 0.0690(15) Uani 1 1 d . . .
C7 C 0.06048(15) 0.3489(3) 0.48153(18) 0.0838(17) Uani 1 1 d . . .
H3 H 0.0742 0.3848 0.4828 0.101 Uiso 1 1 calc R . .
C8 C 0.03483(14) 0.3572(3) 0.48472(18) 0.0823(17) Uani 1 1 d . . .
H4 H 0.0273 0.4000 0.4899 0.099 Uiso 1 1 calc R . .
C9 C 0.02044(15) 0.2870(3) 0.47863(17) 0.0697(15) Uani 1 1 d . . .
C10 C -0.01111(15) 0.2756(3) 0.46533(17) 0.0657(14) Uani 1 1 d . . .
C11 C -0.02783(14) 0.2135(3) 0.44061(18) 0.0691(15) Uani 1 1 d . . .
C12 C -0.06327(13) 0.2045(2) 0.40422(17) 0.0664(14) Uani 1 1 d . . .
H5 H -0.0798 0.2367 0.3981 0.080 Uiso 1 1 calc R . .
C13 C -0.06891(14) 0.1400(3) 0.3797(2) 0.0718(15) Uani 1 1 d . . .
C14 C -0.03616(14) 0.1068(3) 0.40731(19) 0.0702(15) Uani 1 1 d . . .
C15 C -0.03098(13) 0.0362(2) 0.40742(18) 0.0697(14) Uani 1 1 d . . .
H6 H -0.0491 0.0070 0.3828 0.084 Uiso 1 1 calc R . .
C16 C 0.00036(16) 0.0066(3) 0.4429(2) 0.0699(15) Uani 1 1 d . . .
C17 C 0.00579(13) -0.0672(2) 0.45498(19) 0.0722(15) Uani 1 1 d . . .
H7 H -0.0106 -0.1032 0.4394 0.087 Uiso 1 1 calc R . .
C18 C 0.03826(13) -0.0748(2) 0.49229(18) 0.0678(14) Uani 1 1 d . . .
H8 H 0.0494 -0.1168 0.5103 0.081 Uiso 1 1 calc R . .
C19 C 0.05311(16) -0.0073(3) 0.50007(19) 0.0672(15) Uani 1 1 d . . .
C20 C 0.08716(15) 0.0053(3) 0.52547(18) 0.0666(15) Uani 1 1 d . . .
C21 C 0.15507(11) 0.2254(3) 0.4249(2) 0.0664(14) Uani 1 1 d . . .
C22 C 0.15307(11) 0.2254(2) 0.46894(19) 0.0731(15) Uani 1 1 d . . .
H9 H 0.1593 0.2627 0.4933 0.088 Uiso 1 1 calc R . .
C23 C 0.14057(12) 0.1621(3) 0.4696(2) 0.0714(15) Uani 1 1 d . . .
C24 C 0.13704(11) 0.1218(3) 0.4262(2) 0.0697(15) Uani 1 1 d . . .
C25 C 0.13144(11) 0.0501(3) 0.41827(18) 0.0747(15) Uani 1 1 d . . .
H10 H 0.1255 0.0255 0.4381 0.090 Uiso 1 1 calc R . .
C26 C 0.13414(11) 0.0135(3) 0.3832(2) 0.0728(16) Uani 1 1 d . . .
C27 C 0.13657(12) -0.0625(3) 0.3837(2) 0.0835(16) Uani 1 1 d . . .
H11 H 0.1342 -0.0942 0.4048 0.100 Uiso 1 1 calc R . .
C28 C 0.14286(11) -0.0792(3) 0.34800(19) 0.0760(15) Uani 1 1 d . . .
H12 H 0.1471 -0.1247 0.3410 0.091 Uiso 1 1 calc R . .
C29 C 0.14190(11) -0.0152(3) 0.3227(2) 0.0668(14) Uani 1 1 d . . .
C30 C 0.13891(11) -0.0118(3) 0.2763(2) 0.0642(14) Uani 1 1 d . . .
C31 C 0.12707(11) 0.0485(2) 0.2442(2) 0.0620(14) Uani 1 1 d . . .
C32 C 0.11087(11) 0.0519(2) 0.1889(2) 0.0692(14) Uani 1 1 d . . .
H13 H 0.1099 0.0152 0.1674 0.083 Uiso 1 1 calc R . .
C33 C 0.09688(12) 0.1162(3) 0.1712(2) 0.0683(15) Uani 1 1 d . . .
C34 C 0.10814(12) 0.1562(3) 0.2188(2) 0.0764(15) Uani 1 1 d . . .
C35 C 0.10801(13) 0.2277(3) 0.2228(2) 0.0917(18) Uani 1 1 d . . .
H14 H 0.0958 0.2543 0.1910 0.110 Uiso 1 1 calc R . .
C36 C 0.12475(13) 0.2630(3) 0.2708(2) 0.0868(17) Uani 1 1 d . . .
C37 C 0.13095(14) 0.3377(3) 0.2745(2) 0.112(2) Uani 1 1 d . . .
H15 H 0.1237 0.3693 0.2461 0.134 Uiso 1 1 calc R . .
C38 C 0.14974(13) 0.3533(2) 0.3283(2) 0.0944(18) Uani 1 1 d . . .
H16 H 0.1594 0.3971 0.3446 0.113 Uiso 1 1 calc R . .
C39 C 0.15151(12) 0.2896(3) 0.3540(2) 0.0740(15) Uani 1 1 d . . .
C40 C 0.16171(12) 0.2841(2) 0.4063(2) 0.0687(14) Uani 1 1 d . . .
C41 C -0.02885(13) 0.3335(2) 0.4723(2) 0.0660(14) Uani 1 1 d . . .
C42 C -0.05480(12) 0.3707(2) 0.43041(18) 0.0672(14) Uani 1 1 d . . .
H17 H -0.0622 0.3596 0.3953 0.081 Uiso 1 1 calc R . .
C43 C -0.07021(13) 0.4236(2) 0.4385(2) 0.0663(14) Uani 1 1 d . A .
C44 C -0.05904(13) 0.4393(2) 0.4902(2) 0.0723(15) Uani 1 1 d . . .
H18 H -0.0701 0.4749 0.4957 0.087 Uiso 1 1 calc R . .
C45 C -0.03218(13) 0.4047(3) 0.5344(2) 0.0722(15) Uani 1 1 d . B .
C46 C -0.01711(11) 0.3507(2) 0.5243(2) 0.0725(14) Uani 1 1 d . . .
H19 H 0.0012 0.3258 0.5531 0.087 Uiso 1 1 calc R . .
C47 C -0.10055(15) 0.4617(3) 0.3916(2) 0.0837(17) Uani 1 1 d . . .
C48 C -0.1283(3) 0.4094(5) 0.3568(5) 0.122(6) Uani 0.621(16) 1 d P A 1
H65 H -0.1475 0.4339 0.3266 0.182 Uiso 0.621(16) 1 calc PR A 1
H66 H -0.1349 0.3866 0.3775 0.182 Uiso 0.621(16) 1 calc PR A 1
H67 H -0.1204 0.3739 0.3438 0.182 Uiso 0.621(16) 1 calc PR A 1
C49 C -0.1155(5) 0.5202(9) 0.4054(6) 0.137(8) Uani 0.621(16) 1 d P A 1
H68 H -0.1347 0.5407 0.3727 0.206 Uiso 0.621(16) 1 calc PR A 1
H69 H -0.0987 0.5564 0.4261 0.206 Uiso 0.621(16) 1 calc PR A 1
H70 H -0.1227 0.5007 0.4263 0.206 Uiso 0.621(16) 1 calc PR A 1
C50 C -0.0895(4) 0.4940(10) 0.3568(6) 0.143(7) Uani 0.621(16) 1 d P A 1
H71 H -0.1085 0.5181 0.3260 0.214 Uiso 0.621(16) 1 calc PR A 1
H72 H -0.0820 0.4563 0.3448 0.214 Uiso 0.621(16) 1 calc PR A 1
H73 H -0.0713 0.5273 0.3783 0.214 Uiso 0.621(16) 1 calc PR A 1
C48A C -0.1335(4) 0.4413(11) 0.3914(8) 0.093(8) Uani 0.379(16) 1 d PU A 2
H74 H -0.1293 0.4555 0.4251 0.140 Uiso 0.379(16) 1 calc PR A 2
H75 H -0.1373 0.3906 0.3868 0.140 Uiso 0.379(16) 1 calc PR A 2
H76 H -0.1533 0.4657 0.3622 0.140 Uiso 0.379(16) 1 calc PR A 2
C49A C -0.0970(6) 0.5411(11) 0.3994(9) 0.100(9) Uani 0.379(16) 1 d PU A 2
H77 H -0.0912 0.5527 0.4346 0.150 Uiso 0.379(16) 1 calc PR A 2
H78 H -0.1181 0.5636 0.3721 0.150 Uiso 0.379(16) 1 calc PR A 2
H79 H -0.0794 0.5578 0.3965 0.150 Uiso 0.379(16) 1 calc PR A 2
C50A C -0.1073(5) 0.4416(11) 0.3402(7) 0.091(7) Uani 0.379(16) 1 d PU A 2
H80 H -0.1268 0.4673 0.3115 0.136 Uiso 0.379(16) 1 calc PR A 2
H81 H -0.1117 0.3912 0.3346 0.136 Uiso 0.379(16) 1 calc PR A 2
H82 H -0.0879 0.4530 0.3404 0.136 Uiso 0.379(16) 1 calc PR A 2
C51 C -0.01976(16) 0.4197(3) 0.5913(2) 0.0875(17) Uani 1 1 d . . .
C52 C 0.0179(2) 0.4428(7) 0.6216(3) 0.176(6) Uani 0.824(13) 1 d P B 1
H83 H 0.0270 0.4542 0.6585 0.264 Uiso 0.824(13) 1 calc PR B 1
H84 H 0.0193 0.4841 0.6043 0.264 Uiso 0.824(13) 1 calc PR B 1
H85 H 0.0308 0.4045 0.6208 0.264 Uiso 0.824(13) 1 calc PR B 1
C53 C -0.0233(4) 0.3546(4) 0.6159(3) 0.144(6) Uani 0.824(13) 1 d P B 1
H86 H -0.0153 0.3648 0.6524 0.217 Uiso 0.824(13) 1 calc PR B 1
H87 H -0.0100 0.3165 0.6158 0.217 Uiso 0.824(13) 1 calc PR B 1
H88 H -0.0467 0.3406 0.5952 0.217 Uiso 0.824(13) 1 calc PR B 1
C54 C -0.0388(3) 0.4799(4) 0.5940(3) 0.105(4) Uani 0.824(13) 1 d P B 1
H89 H -0.0299 0.4890 0.6311 0.158 Uiso 0.824(13) 1 calc PR B 1
H90 H -0.0624 0.4677 0.5741 0.158 Uiso 0.824(13) 1 calc PR B 1
H91 H -0.0363 0.5220 0.5786 0.158 Uiso 0.824(13) 1 calc PR B 1
C52A C 0.0090(8) 0.3751(19) 0.6328(10) 0.065(11) Uani 0.176(13) 1 d PDU B 2
H137 H 0.0065 0.3277 0.6189 0.098 Uiso 0.176(13) 1 calc PR B 2
H138 H 0.0092 0.3731 0.6645 0.098 Uiso 0.176(13) 1 calc PR B 2
H139 H 0.0299 0.3955 0.6421 0.098 Uiso 0.176(13) 1 calc PR B 2
C53A C -0.0518(10) 0.394(2) 0.5966(14) 0.125(18) Uani 0.176(13) 1 d PDU B 2
H140 H -0.0565 0.3441 0.5883 0.188 Uiso 0.176(13) 1 calc PR B 2
H141 H -0.0719 0.4212 0.5716 0.188 Uiso 0.176(13) 1 calc PR B 2
H142 H -0.0449 0.4025 0.6328 0.188 Uiso 0.176(13) 1 calc PR B 2
C54A C -0.0163(10) 0.4992(17) 0.6064(14) 0.078(13) Uani 0.176(13) 1 d PDU B 2
H98 H -0.0079 0.5036 0.6437 0.117 Uiso 0.176(13) 1 calc PR B 2
H99 H -0.0381 0.5219 0.5839 0.117 Uiso 0.176(13) 1 calc PR B 2
H100 H -0.0007 0.5217 0.6009 0.117 Uiso 0.176(13) 1 calc PR B 2
C55 C 0.11276(12) -0.0492(2) 0.5546(2) 0.0640(14) Uani 1 1 d . . .
C56 C 0.11105(12) -0.1127(2) 0.53095(18) 0.0744(15) Uani 1 1 d . . .
H20 H 0.0925 -0.1215 0.4955 0.089 Uiso 1 1 calc R . .
C57 C 0.13583(14) -0.1636(2) 0.5580(2) 0.0740(15) Uani 1 1 d . . .
C58 C 0.16272(13) -0.1480(3) 0.6088(2) 0.0828(16) Uani 1 1 d . . .
H21 H 0.1799 -0.1819 0.6273 0.099 Uiso 1 1 calc R . .
C59 C 0.16620(13) -0.0856(3) 0.6346(2) 0.0720(15) Uani 1 1 d . . .
C60 C 0.14052(14) -0.0367(2) 0.6061(2) 0.0774(16) Uani 1 1 d . . .
H22 H 0.1421 0.0065 0.6224 0.093 Uiso 1 1 calc R . .
C61 C 0.13218(14) -0.2332(3) 0.5293(2) 0.0853(16) Uani 1 1 d . . .
C62 C 0.10181(14) -0.2732(2) 0.5188(2) 0.122(2) Uani 1 1 d . . .
H29 H 0.0993 -0.3174 0.5007 0.184 Uiso 1 1 calc R . .
H30 H 0.0817 -0.2448 0.4963 0.184 Uiso 1 1 calc R . .
H31 H 0.1052 -0.2830 0.5525 0.184 Uiso 1 1 calc R . .
C63 C 0.16355(12) -0.2788(2) 0.56282(18) 0.1059(18) Uani 1 1 d . . .
H32 H 0.1605 -0.3222 0.5436 0.159 Uiso 1 1 calc R . .
H33 H 0.1673 -0.2901 0.5967 0.159 Uiso 1 1 calc R . .
H34 H 0.1828 -0.2532 0.5695 0.159 Uiso 1 1 calc R . .
C64 C 0.12697(13) -0.2181(2) 0.4757(2) 0.120(2) Uani 1 1 d . . .
H35 H 0.1248 -0.2624 0.4581 0.180 Uiso 1 1 calc R . .
H36 H 0.1461 -0.1920 0.4824 0.180 Uiso 1 1 calc R . .
H37 H 0.1067 -0.1903 0.4529 0.180 Uiso 1 1 calc R . .
C65 C 0.19729(16) -0.0737(3) 0.6915(2) 0.111(2) Uani 1 1 d . . .
C66 C 0.22953(15) -0.0868(3) 0.6978(2) 0.155(3) Uani 1 1 d . . .
H38 H 0.2287 -0.1329 0.6832 0.233 Uiso 1 1 calc R . .
H39 H 0.2481 -0.0854 0.7355 0.233 Uiso 1 1 calc R . .
H40 H 0.2327 -0.0506 0.6788 0.233 Uiso 1 1 calc R . .
C67 C 0.19595(16) -0.1307(3) 0.7282(2) 0.171(3) Uani 1 1 d . . .
H41 H 0.1966 -0.1779 0.7165 0.257 Uiso 1 1 calc R . .
H42 H 0.1753 -0.1249 0.7254 0.257 Uiso 1 1 calc R . .
H43 H 0.2151 -0.1242 0.7652 0.257 Uiso 1 1 calc R . .
C68 C 0.19557(13) -0.0050(3) 0.71349(19) 0.147(3) Uani 1 1 d . . .
H44 H 0.2154 0.0003 0.7501 0.220 Uiso 1 1 calc R . .
H45 H 0.1756 -0.0040 0.7129 0.220 Uiso 1 1 calc R . .
H46 H 0.1947 0.0335 0.6918 0.220 Uiso 1 1 calc R . .
C69 C 0.14711(15) -0.0765(2) 0.2585(2) 0.0679(14) Uani 1 1 d . . .
C70 C 0.12318(13) -0.1131(2) 0.21321(18) 0.0743(15) Uani 1 1 d . . .
H23 H 0.1007 -0.0974 0.1916 0.089 Uiso 1 1 calc R . .
C71 C 0.13288(14) -0.1751(3) 0.1996(2) 0.0742(15) Uani 1 1 d . . .
C72 C 0.16579(14) -0.1970(2) 0.2338(2) 0.0822(16) Uani 1 1 d . . .
H24 H 0.1723 -0.2388 0.2256 0.099 Uiso 1 1 calc R . .
C73 C 0.18919(14) -0.1614(3) 0.2786(2) 0.0777(16) Uani 1 1 d . C .
C74 C 0.17976(13) -0.1010(2) 0.29110(18) 0.0704(15) Uani 1 1 d . . .
H25 H 0.1958 -0.0759 0.3224 0.084 Uiso 1 1 calc R . .
C75 C 0.10738(14) -0.2158(3) 0.1495(2) 0.0918(17) Uani 1 1 d . . .
C76 C 0.10216(13) -0.2885(2) 0.16509(18) 0.132(2) Uani 1 1 d . . .
H47 H 0.0862 -0.3153 0.1330 0.197 Uiso 1 1 calc R . .
H48 H 0.0935 -0.2829 0.1863 0.197 Uiso 1 1 calc R . .
H49 H 0.1234 -0.3135 0.1859 0.197 Uiso 1 1 calc R . .
C77 C 0.12138(14) -0.2245(3) 0.1148(2) 0.138(2) Uani 1 1 d . . .
H50 H 0.1055 -0.2516 0.0828 0.207 Uiso 1 1 calc R . .
H51 H 0.1428 -0.2491 0.1356 0.207 Uiso 1 1 calc R . .
H52 H 0.1244 -0.1782 0.1047 0.207 Uiso 1 1 calc R . .
C78 C 0.07285(11) -0.1781(2) 0.11405(17) 0.0986(18) Uani 1 1 d . . .
H53 H 0.0576 -0.2066 0.0826 0.148 Uiso 1 1 calc R . .
H54 H 0.0758 -0.1323 0.1031 0.148 Uiso 1 1 calc R . .
H55 H 0.0636 -0.1717 0.1343 0.148 Uiso 1 1 calc R . .
C79 C 0.22543(16) -0.1889(3) 0.3164(3) 0.0964(18) Uani 1 1 d . . .
C80 C 0.24010(19) -0.1965(6) 0.2832(3) 0.178(5) Uani 0.836(8) 1 d P C 1
H101 H 0.2261 -0.2285 0.2534 0.267 Uiso 0.836(8) 1 calc PR C 1
H102 H 0.2628 -0.2151 0.3060 0.267 Uiso 0.836(8) 1 calc PR C 1
H103 H 0.2405 -0.1505 0.2696 0.267 Uiso 0.836(8) 1 calc PR C 1
C81 C 0.22506(18) -0.2647(4) 0.3361(3) 0.148(4) Uani 0.836(8) 1 d P C 1
H104 H 0.2098 -0.2946 0.3055 0.222 Uiso 0.836(8) 1 calc PR C 1
H105 H 0.2176 -0.2621 0.3592 0.222 Uiso 0.836(8) 1 calc PR C 1
H106 H 0.2475 -0.2846 0.3560 0.222 Uiso 0.836(8) 1 calc PR C 1
C82 C 0.24848(19) -0.1436(5) 0.3625(4) 0.188(7) Uani 0.836(8) 1 d P C 1
H107 H 0.2706 -0.1651 0.3838 0.282 Uiso 0.836(8) 1 calc PR C 1
H108 H 0.2402 -0.1382 0.3843 0.282 Uiso 0.836(8) 1 calc PR C 1
H109 H 0.2499 -0.0975 0.3501 0.282 Uiso 0.836(8) 1 calc PR C 1
C80A C 0.2499(5) -0.1260(12) 0.3151(11) 0.041(9) Uani 0.164(8) 1 d PU C 2
H110 H 0.2450 -0.0802 0.3232 0.061 Uiso 0.164(8) 1 calc PR C 2
H111 H 0.2452 -0.1248 0.2798 0.061 Uiso 0.164(8) 1 calc PR C 2
H112 H 0.2734 -0.1373 0.3416 0.061 Uiso 0.164(8) 1 calc PR C 2
C81A C 0.2304(6) -0.1991(14) 0.3729(9) 0.034(8) Uani 0.164(8) 1 d PU C 2
H113 H 0.2256 -0.1549 0.3832 0.051 Uiso 0.164(8) 1 calc PR C 2
H114 H 0.2534 -0.2133 0.4003 0.051 Uiso 0.164(8) 1 calc PR C 2
H115 H 0.2151 -0.2354 0.3690 0.051 Uiso 0.164(8) 1 calc PR C 2
C82A C 0.2310(6) -0.2566(14) 0.3016(12) 0.041(9) Uani 0.164(8) 1 d PU C 2
H116 H 0.2544 -0.2700 0.3268 0.062 Uiso 0.164(8) 1 calc PR C 2
H117 H 0.2255 -0.2539 0.2658 0.062 Uiso 0.164(8) 1 calc PR C 2
H118 H 0.2167 -0.2917 0.3022 0.062 Uiso 0.164(8) 1 calc PR C 2
C83 C 0.17564(15) 0.3476(3) 0.4412(2) 0.0708(15) Uani 1 1 d . . .
C84 C 0.15620(13) 0.4054(3) 0.4309(2) 0.0819(16) Uani 1 1 d . . .
H26 H 0.1336 0.4055 0.4007 0.098 Uiso 1 1 calc R . .
C85 C 0.16920(16) 0.4649(3) 0.4646(2) 0.0863(17) Uani 1 1 d . . .
C86 C 0.20179(17) 0.4608(3) 0.5076(2) 0.0974(19) Uani 1 1 d . . .
H27 H 0.2111 0.5006 0.5302 0.117 Uiso 1 1 calc R . .
C87 C 0.22176(15) 0.4043(3) 0.5205(2) 0.1009(19) Uani 1 1 d . D .
C88 C 0.20771(15) 0.3455(3) 0.4855(2) 0.0971(18) Uani 1 1 d . . .
H28 H 0.2208 0.3047 0.4932 0.117 Uiso 1 1 calc R . .
C89 C 0.14809(16) 0.5300(3) 0.4542(3) 0.0977(19) Uani 1 1 d . . .
C90 C 0.11541(15) 0.5294(3) 0.3996(2) 0.129(2) Uani 1 1 d . . .
H56 H 0.1027 0.5717 0.3948 0.194 Uiso 1 1 calc R . .
H57 H 0.1025 0.4880 0.3959 0.194 Uiso 1 1 calc R . .
H58 H 0.1198 0.5280 0.3726 0.194 Uiso 1 1 calc R . .
C91 C 0.14130(14) 0.5306(3) 0.4960(2) 0.125(2) Uani 1 1 d . . .
H59 H 0.1625 0.5316 0.5314 0.187 Uiso 1 1 calc R . .
H60 H 0.1289 0.4884 0.4923 0.187 Uiso 1 1 calc R . .
H61 H 0.1282 0.5721 0.4911 0.187 Uiso 1 1 calc R . .
C92 C 0.16811(15) 0.5964(3) 0.4601(2) 0.143(2) Uani 1 1 d . . .
H62 H 0.1891 0.5975 0.4957 0.214 Uiso 1 1 calc R . .
H63 H 0.1550 0.6382 0.4546 0.214 Uiso 1 1 calc R . .
H64 H 0.1729 0.5952 0.4336 0.214 Uiso 1 1 calc R . .
C93 C 0.25871(18) 0.4053(4) 0.5655(3) 0.136(3) Uani 1 1 d DU . .
C94 C 0.2623(4) 0.4216(9) 0.6191(5) 0.116(7) Uani 0.494(18) 1 d PU D 1
H119 H 0.2859 0.4208 0.6492 0.174 Uiso 0.494(18) 1 calc PR D 1
H120 H 0.2502 0.3861 0.6244 0.174 Uiso 0.494(18) 1 calc PR D 1
H121 H 0.2530 0.4680 0.6166 0.174 Uiso 0.494(18) 1 calc PR D 1
C95 C 0.2774(4) 0.4647(12) 0.5581(8) 0.137(7) Uani 0.494(18) 1 d PU D 1
H122 H 0.3011 0.4639 0.5878 0.206 Uiso 0.494(18) 1 calc PR D 1
H123 H 0.2679 0.5102 0.5570 0.206 Uiso 0.494(18) 1 calc PR D 1
H124 H 0.2750 0.4573 0.5248 0.206 Uiso 0.494(18) 1 calc PR D 1
C96 C 0.2760(4) 0.3341(8) 0.5784(8) 0.084(6) Uani 0.494(18) 1 d PU D 1
H125 H 0.2994 0.3391 0.6086 0.126 Uiso 0.494(18) 1 calc PR D 1
H126 H 0.2747 0.3170 0.5476 0.126 Uiso 0.494(18) 1 calc PR D 1
H127 H 0.2650 0.3008 0.5875 0.126 Uiso 0.494(18) 1 calc PR D 1
C94A C 0.2767(4) 0.4153(14) 0.5290(10) 0.211(11) Uani 0.506(18) 1 d PDU D 2
H143 H 0.2719 0.3735 0.5074 0.316 Uiso 0.506(18) 1 calc PR D 2
H144 H 0.3008 0.4214 0.5540 0.316 Uiso 0.506(18) 1 calc PR D 2
H145 H 0.2670 0.4564 0.5059 0.316 Uiso 0.506(18) 1 calc PR D 2
C95A C 0.2709(4) 0.4678(14) 0.5984(10) 0.200(12) Uani 0.506(18) 1 d PDU D 2
H131 H 0.2946 0.4625 0.6269 0.300 Uiso 0.506(18) 1 calc PR D 2
H132 H 0.2585 0.4747 0.6138 0.300 Uiso 0.506(18) 1 calc PR D 2
H133 H 0.2676 0.5085 0.5766 0.300 Uiso 0.506(18) 1 calc PR D 2
C96A C 0.2688(6) 0.3264(12) 0.5934(9) 0.150(9) Uani 0.506(18) 1 d PDU D 2
H134 H 0.2576 0.2905 0.5657 0.224 Uiso 0.506(18) 1 calc PR D 2
H135 H 0.2617 0.3222 0.6168 0.224 Uiso 0.506(18) 1 calc PR D 2
H136 H 0.2929 0.3199 0.6141 0.224 Uiso 0.506(18) 1 calc PR D 2
N1 N 0.07877(9) 0.1284(2) 0.49519(13) 0.0604(11) Uani 1 1 d . . .
N2 N 0.03912(11) 0.23786(18) 0.47504(13) 0.0633(11) Uani 1 1 d . . .
N3 N -0.01168(9) 0.1538(2) 0.44144(13) 0.0604(11) Uani 1 1 d . . .
N4 N 0.02948(11) 0.04330(17) 0.47092(14) 0.0608(11) Uani 1 1 d . . .
N5 N 0.14469(9) 0.1613(2) 0.39828(13) 0.0621(11) Uani 1 1 d . . .
N6 N 0.13705(9) 0.04099(18) 0.34502(16) 0.0647(12) Uani 1 1 d . . .
N7 N 0.12533(9) 0.1126(2) 0.26415(13) 0.0649(11) Uani 1 1 d . . .
N8 N 0.13707(9) 0.23360(17) 0.31830(17) 0.0703(12) Uani 1 1 d . . .
Ni1 Ni 0.033942(19) 0.14033(3) 0.47183(2) 0.0988(3) Uani 1 1 d . . .
Ni2 Ni 0.136770(17) 0.13725(3) 0.33191(3) 0.0983(3) Uani 1 1 d . . .

loop_
_atom_site_aniso_label
_atom_site_aniso_U_11
_atom_site_aniso_U_22
_atom_site_aniso_U_33
_atom_site_aniso_U_23
_atom_site_aniso_U_13
_atom_site_aniso_U_12
C1 0.070(4) 0.066(4) 0.058(3) -0.009(3) 0.032(3) 0.002(4)
C2 0.093(5) 0.057(4) 0.051(3) -0.001(3) 0.028(3) 0.001(3)
C3 0.077(4) 0.057(4) 0.059(4) -0.013(3) 0.031(3) -0.001(3)
C4 0.077(4) 0.047(3) 0.063(3) -0.010(3) 0.034(3) -0.012(3)
C5 0.079(4) 0.044(3) 0.064(3) 0.007(3) 0.025(3) 0.012(3)
C6 0.081(5) 0.041(3) 0.054(3) 0.006(3) 0.023(3) 0.014(3)
C7 0.095(5) 0.045(4) 0.091(4) 0.000(3) 0.043(4) 0.003(3)
C8 0.087(5) 0.051(4) 0.082(4) -0.003(3) 0.033(4) -0.004(3)
C9 0.075(5) 0.055(4) 0.059(3) -0.006(3) 0.029(3) -0.009(4)
C10 0.073(4) 0.044(3) 0.050(3) 0.000(3) 0.019(3) 0.003(3)
C11 0.077(4) 0.048(3) 0.062(4) -0.002(3) 0.029(3) 0.004(3)
C12 0.070(4) 0.050(3) 0.055(3) 0.008(3) 0.023(3) 0.006(3)
C13 0.076(4) 0.048(3) 0.066(4) -0.001(3) 0.027(3) -0.006(3)
C14 0.065(4) 0.056(4) 0.062(4) 0.003(3) 0.022(3) 0.012(3)
C15 0.065(4) 0.043(3) 0.085(4) -0.011(3) 0.034(3) -0.010(3)
C16 0.088(5) 0.055(4) 0.066(4) 0.003(3) 0.045(4) 0.014(4)
C17 0.078(4) 0.043(3) 0.075(4) -0.006(3) 0.033(3) 0.002(3)
C18 0.074(4) 0.051(3) 0.064(4) 0.004(3) 0.032(3) 0.005(3)
C19 0.080(5) 0.046(3) 0.060(3) -0.012(3) 0.032(3) -0.005(3)
C20 0.085(5) 0.038(3) 0.060(3) -0.003(3) 0.033(3) 0.001(3)
C21 0.057(4) 0.049(3) 0.073(4) -0.003(3) 0.027(3) -0.004(3)
C22 0.084(4) 0.048(3) 0.068(4) -0.001(3) 0.033(3) -0.003(3)
C23 0.070(4) 0.059(4) 0.077(4) -0.002(3) 0.039(3) 0.017(3)
C24 0.072(4) 0.051(4) 0.064(4) 0.002(3) 0.027(3) 0.001(3)
C25 0.081(4) 0.053(4) 0.071(4) -0.002(3) 0.033(3) -0.012(3)
C26 0.058(4) 0.048(4) 0.075(4) -0.015(3) 0.018(3) -0.001(3)
C27 0.103(5) 0.060(4) 0.078(4) -0.001(3) 0.048(4) -0.009(3)
C28 0.097(4) 0.050(3) 0.069(4) -0.004(3) 0.042(3) -0.005(3)
C29 0.066(4) 0.043(3) 0.077(4) -0.007(3) 0.033(3) 0.000(3)
C30 0.066(4) 0.051(3) 0.057(4) 0.002(3) 0.026(3) 0.005(3)
C31 0.066(4) 0.040(3) 0.074(4) -0.005(3) 0.037(3) 0.000(3)
C32 0.070(4) 0.055(3) 0.061(4) 0.000(3) 0.026(3) -0.007(3)
C33 0.063(4) 0.056(3) 0.050(4) -0.002(3) 0.013(3) -0.005(3)
C34 0.063(4) 0.063(4) 0.075(4) 0.008(3) 0.024(3) -0.004(3)
C35 0.111(5) 0.042(3) 0.086(4) 0.006(3) 0.037(4) 0.003(3)
C36 0.100(5) 0.047(4) 0.076(4) -0.016(3) 0.030(4) -0.015(3)
C37 0.162(6) 0.057(4) 0.080(4) 0.006(3) 0.051(4) -0.005(4)
C38 0.133(5) 0.039(3) 0.091(4) -0.003(3) 0.054(4) -0.015(3)
C39 0.087(4) 0.050(4) 0.078(4) -0.008(3) 0.044(4) -0.003(3)
C40 0.083(4) 0.041(3) 0.086(4) -0.015(3) 0.051(4) -0.020(3)
C41 0.068(4) 0.046(3) 0.075(4) -0.005(3) 0.037(4) 0.001(3)
C42 0.068(4) 0.057(3) 0.055(3) 0.000(3) 0.024(3) 0.010(3)
C43 0.073(4) 0.047(3) 0.054(4) 0.010(3) 0.024(3) 0.009(3)
C44 0.083(4) 0.047(3) 0.077(4) 0.003(3) 0.041(4) 0.008(3)
C45 0.078(4) 0.053(3) 0.062(4) -0.001(3) 0.028(4) 0.006(3)
C46 0.070(4) 0.056(3) 0.070(4) 0.005(3) 0.029(3) 0.006(3)
C47 0.089(5) 0.060(4) 0.068(4) 0.002(3) 0.026(4) 0.012(4)
C48 0.102(9) 0.098(9) 0.079(9) -0.001(7) 0.004(8) 0.016(7)
C49 0.168(19) 0.097(15) 0.086(8) 0.000(8) 0.040(11) 0.075(15)
C50 0.174(14) 0.134(14) 0.131(11) 0.080(11) 0.095(11) 0.072(10)
C48A 0.072(12) 0.094(15) 0.090(12) 0.006(11) 0.034(9) -0.007(9)
C49A 0.105(18) 0.046(11) 0.063(12) -0.022(9) 0.001(11) 0.020(11)
C50A 0.095(15) 0.065(12) 0.085(13) 0.036(10) 0.037(11) 0.035(11)
C51 0.092(5) 0.085(5) 0.060(4) -0.003(4) 0.030(4) 0.021(4)
C52 0.111(9) 0.260(15) 0.099(7) -0.086(8) 0.029(6) 0.012(8)
C53 0.270(17) 0.077(6) 0.092(6) 0.010(5) 0.109(9) 0.003(7)
C54 0.122(9) 0.099(7) 0.085(6) 0.005(5) 0.055(6) 0.039(6)
C52A 0.078(19) 0.08(2) 0.034(14) -0.012(13) 0.032(14) -0.003(15)
C53A 0.13(2) 0.12(3) 0.13(2) -0.018(15) 0.074(17) -0.020(16)
C54A 0.10(2) 0.08(2) 0.059(16) -0.013(13) 0.052(16) 0.031(16)
C55 0.064(4) 0.047(3) 0.064(4) 0.005(3) 0.027(3) 0.012(3)
C56 0.086(4) 0.045(3) 0.079(4) 0.002(3) 0.041(3) 0.005(3)
C57 0.080(4) 0.038(3) 0.093(4) 0.000(3) 0.045(4) -0.001(3)
C58 0.081(5) 0.060(4) 0.090(4) 0.008(3) 0.040(4) 0.017(3)
C59 0.069(4) 0.068(4) 0.066(4) 0.003(3) 0.031(3) 0.005(3)
C60 0.087(4) 0.062(3) 0.061(4) 0.001(3) 0.031(3) 0.017(3)
C61 0.089(5) 0.043(3) 0.111(5) -0.009(3) 0.051(4) 0.008(3)
C62 0.110(5) 0.059(4) 0.197(6) -0.025(4) 0.089(5) -0.019(3)
C63 0.095(5) 0.073(4) 0.120(4) 0.008(3) 0.047(4) 0.033(3)
C64 0.153(6) 0.095(4) 0.094(4) -0.009(3) 0.063(4) 0.022(4)
C65 0.088(5) 0.113(5) 0.053(4) -0.020(4) -0.003(4) 0.020(4)
C66 0.064(5) 0.210(7) 0.139(6) -0.047(5) 0.030(4) 0.040(5)
C67 0.168(7) 0.206(7) 0.096(5) 0.053(5) 0.054(5) 0.065(5)
C68 0.094(5) 0.165(6) 0.086(4) -0.050(4) -0.001(4) 0.022(4)
C69 0.079(4) 0.051(3) 0.062(4) 0.000(3) 0.035(3) -0.001(3)
C70 0.085(4) 0.052(3) 0.060(4) -0.001(3) 0.028(3) 0.005(3)
C71 0.073(4) 0.058(4) 0.057(4) 0.000(3) 0.019(3) 0.000(3)
C72 0.086(5) 0.063(4) 0.063(4) 0.005(3) 0.024(3) 0.020(3)
C73 0.072(4) 0.073(4) 0.051(4) -0.006(3) 0.016(3) 0.013(3)
C74 0.075(4) 0.058(4) 0.061(4) -0.008(3) 0.031(3) 0.005(3)
C75 0.089(5) 0.071(4) 0.058(4) -0.012(3) 0.010(4) -0.001(4)
C76 0.140(6) 0.058(4) 0.105(4) -0.006(3) 0.020(4) -0.021(4)
C77 0.153(6) 0.142(5) 0.083(4) -0.004(4) 0.050(5) 0.056(4)
C78 0.074(4) 0.086(4) 0.066(3) -0.015(3) 0.002(3) 0.012(3)
C79 0.085(5) 0.087(5) 0.088(5) -0.002(4) 0.034(5) 0.022(4)
C80 0.120(8) 0.210(13) 0.187(9) 0.003(8) 0.081(7) 0.052(7)
C81 0.153(8) 0.117(7) 0.116(7) 0.050(6) 0.046(6) 0.054(6)
C82 0.086(7) 0.169(9) 0.141(9) -0.068(9) -0.028(7) 0.049(6)
C80A 0.021(11) 0.034(11) 0.040(12) -0.012(8) 0.003(8) 0.019(8)
C81A 0.032(11) 0.038(12) 0.028(11) 0.003(8) 0.016(8) 0.004(8)
C82A 0.034(11) 0.028(11) 0.044(12) -0.002(8) 0.012(8) 0.014(8)
C83 0.069(4) 0.044(3) 0.074(4) 0.000(3) 0.028(3) -0.004(3)
C84 0.072(4) 0.056(4) 0.108(4) -0.007(3) 0.047(4) -0.002(3)
C85 0.076(5) 0.063(4) 0.108(5) 0.008(4) 0.047(4) 0.011(4)
C86 0.093(5) 0.061(4) 0.124(5) -0.017(4) 0.056(5) 0.014(4)
C87 0.051(4) 0.092(5) 0.115(5) -0.046(4) 0.023(4) -0.012(4)
C88 0.073(5) 0.071(4) 0.123(5) -0.019(4) 0.043(4) 0.001(3)
C89 0.074(5) 0.063(4) 0.122(6) -0.012(4) 0.039(5) -0.005(4)
C90 0.115(6) 0.110(5) 0.160(6) 0.006(4) 0.079(5) 0.034(4)
C91 0.135(6) 0.120(5) 0.130(5) 0.011(4) 0.083(5) 0.046(4)
C92 0.185(7) 0.078(4) 0.195(6) -0.012(4) 0.128(6) -0.008(5)
C93 0.085(6) 0.124(6) 0.121(6) -0.030(5) 0.017(5) 0.016(5)
C94 0.130(11) 0.078(10) 0.068(9) -0.013(7) 0.017(7) 0.024(8)
C95 0.080(10) 0.144(13) 0.161(13) -0.039(10) 0.056(9) -0.051(9)
C96 0.052(9) 0.070(9) 0.102(12) 0.022(7) 0.029(8) 0.003(6)
C94A 0.107(12) 0.199(19) 0.35(2) 0.024(16) 0.148(14) -0.030(11)
C95A 0.130(14) 0.168(18) 0.181(19) -0.107(16) 0.024(12) -0.033(12)
C96A 0.107(14) 0.241(19) 0.086(12) -0.010(11) 0.049(9) -0.054(13)
N1 0.033(3) 0.059(3) 0.059(3) -0.001(2) 0.010(2) 0.016(2)
N2 0.075(3) 0.025(2) 0.077(3) 0.002(2) 0.037(3) 0.000(2)
N3 0.033(3) 0.059(3) 0.049(2) -0.004(2) 0.002(2) -0.001(2)
N4 0.063(3) 0.026(2) 0.064(3) -0.0078(19) 0.021(2) -0.005(2)
N5 0.077(3) 0.047(3) 0.042(2) -0.010(2) 0.024(2) 0.002(2)
N6 0.077(3) 0.038(3) 0.066(3) 0.006(2) 0.035(3) 0.003(2)
N7 0.070(3) 0.056(3) 0.044(3) -0.009(2) 0.020(2) -0.004(2)
N8 0.089(3) 0.028(2) 0.073(3) 0.003(2) 0.035(3) -0.007(2)
Ni1 0.1079(7) 0.0732(6) 0.0905(5) -0.0015(4) 0.0442(5) 0.0023(4)
Ni2 0.1004(6) 0.0747(6) 0.0963(6) -0.0028(4) 0.0444(5) -0.0040(4)

loop_
_atom_type_symbol
_atom_type_description
_atom_type_scat_dispersion_real
_atom_type_scat_dispersion_imag
_atom_type_scat_source
C C 0.0033 0.0016 'International Tables Vol C Tables 4.2.6.8 and 6.1.1.4'
H H 0.0000 0.0000 'International Tables Vol C Tables 4.2.6.8 and 6.1.1.4'
N N 0.0061 0.0033 'International Tables Vol C Tables 4.2.6.8 and 6.1.1.4'
Ni Ni 0.3393 1.1124 'International Tables Vol C Tables 4.2.6.8 and 6.1.1.4'
O O 0.0106 0.0060 'International Tables Vol C Tables 4.2.6.8 and 6.1.1.4'

loop_
_geom_angle_atom_site_label_1
_geom_angle_atom_site_label_2
_geom_angle_atom_site_label_3
_geom_angle
_geom_angle_site_symmetry_1
_geom_angle_site_symmetry_3
N1 C1 C20 126.8(6) . .
N1 C1 C2 108.6(5) . .
C20 C1 C2 123.4(6) . .
C3 C2 C1 107.7(5) . .
C3 C2 H1 126.1 . .
C1 C2 H1 126.1 . .
C2 C3 C4 106.3(5) . .
C2 C3 C23 130.7(6) . .
C4 C3 C23 121.0(5) . .
C5 C4 N1 123.4(6) . .
C5 C4 C3 127.5(6) . .
N1 C4 C3 108.3(5) . .
C4 C5 C6 122.0(5) . .
C4 C5 H2 119.0 . .
C6 C5 H2 119.0 . .
N2 C6 C5 124.6(5) . .
N2 C6 C7 111.2(5) . .
C5 C6 C7 124.1(6) . .
C8 C7 C6 106.5(6) . .
C8 C7 H3 126.8 . .
C6 C7 H3 126.8 . .
C7 C8 C9 106.9(5) . .
C7 C8 H4 126.6 . .
C9 C8 H4 126.6 . .
N2 C9 C10 124.6(5) . .
N2 C9 C8 109.6(5) . .
C10 C9 C8 124.0(6) . .
C9 C10 C11 120.3(5) . .
C9 C10 C41 119.6(5) . .
C11 C10 C41 119.8(5) . .
N3 C11 C10 122.8(5) . .
N3 C11 C12 110.0(4) . .
C10 C11 C12 126.5(5) . .
C13 C12 C11 107.4(5) . .
C13 C12 H5 126.3 . .
C11 C12 H5 126.3 . .
C12 C13 C33 129.8(5) . 2
C12 C13 C14 105.3(5) . .
C33 C13 C14 122.2(5) 2 .
C15 C14 N3 124.0(5) . .
C15 C14 C13 124.7(5) . .
N3 C14 C13 110.2(4) . .
C14 C15 C16 121.4(5) . .
C14 C15 H6 119.3 . .
C16 C15 H6 119.3 . .
N4 C16 C15 124.6(5) . .
N4 C16 C17 111.7(5) . .
C15 C16 C17 123.7(5) . .
C18 C17 C16 106.2(5) . .
C18 C17 H7 126.9 . .
C16 C17 H7 126.9 . .
C17 C18 C19 106.7(5) . .
C17 C18 H8 126.6 . .
C19 C18 H8 126.6 . .
N4 C19 C20 122.0(5) . .
N4 C19 C18 111.5(5) . .
C20 C19 C18 125.4(5) . .
C1 C20 C19 119.4(5) . .
C1 C20 C55 116.9(5) . .
C19 C20 C55 122.9(5) . .
C40 C21 N5 123.8(5) . .
C40 C21 C22 124.4(5) . .
N5 C21 C22 111.1(5) . .
C23 C22 C21 107.5(5) . .
C23 C22 H9 126.3 . .
C21 C22 H9 126.3 . .
C22 C23 C3 132.4(5) . .
C22 C23 C24 105.2(5) . .
C3 C23 C24 120.6(5) . .
N5 C24 C25 122.3(5) . .
N5 C24 C23 111.5(5) . .
C25 C24 C23 125.5(5) . .
C26 C25 C24 122.8(5) . .
C26 C25 H10 118.6 . .
C24 C25 H10 118.6 . .
C25 C26 N6 126.8(5) . .
C25 C26 C27 123.2(6) . .
N6 C26 C27 109.8(5) . .
C28 C27 C26 106.5(5) . .
C28 C27 H11 126.8 . .
C26 C27 H11 126.8 . .
C27 C28 C29 107.3(5) . .
C27 C28 H12 126.3 . .
C29 C28 H12 126.3 . .
C30 C29 N6 123.7(5) . .
C30 C29 C28 124.5(5) . .
N6 C29 C28 110.3(5) . .
C29 C30 C31 122.1(5) . .
C29 C30 C69 117.7(4) . .
C31 C30 C69 120.2(5) . .
N7 C31 C30 120.7(5) . .
N7 C31 C32 111.2(4) . .
C30 C31 C32 127.3(5) . .
C33 C32 C31 109.1(5) . .
C33 C32 H13 125.4 . .
C31 C32 H13 125.4 . .
C32 C33 C13 131.9(5) . 2
C32 C33 C34 105.1(5) . .
C13 C33 C34 120.1(5) 2 .
C35 C34 N7 121.9(5) . .
C35 C34 C33 126.5(5) . .
N7 C34 C33 110.7(4) . .
C34 C35 C36 123.4(5) . .
C34 C35 H14 118.3 . .
C36 C35 H14 118.3 . .
N8 C36 C35 125.4(5) . .
N8 C36 C37 112.7(5) . .
C35 C36 C37 121.9(6) . .
C38 C37 C36 105.5(5) . .
C38 C37 H15 127.3 . .
C36 C37 H15 127.3 . .
C37 C38 C39 105.7(5) . .
C37 C38 H16 127.2 . .
C39 C38 H16 127.2 . .
C40 C39 N8 122.4(5) . .
C40 C39 C38 125.2(5) . .
N8 C39 C38 111.7(5) . .
C21 C40 C39 122.2(5) . .
C21 C40 C83 118.2(5) . .
C39 C40 C83 118.9(5) . .
C42 C41 C46 119.8(5) . .
C42 C41 C10 123.0(5) . .
C46 C41 C10 117.1(5) . .
C43 C42 C41 121.2(5) . .
C43 C42 H17 119.4 . .
C41 C42 H17 119.4 . .
C42 C43 C44 118.8(5) . .
C42 C43 C47 121.0(5) . .
C44 C43 C47 120.1(5) . .
C43 C44 C45 122.6(5) . .
C43 C44 H18 118.7 . .
C45 C44 H18 118.7 . .
C44 C45 C46 116.7(5) . .
C44 C45 C51 123.9(5) . .
C46 C45 C51 119.3(5) . .
C41 C46 C45 120.9(5) . .
C41 C46 H19 119.6 . .
C45 C46 H19 119.6 . .
C50A C47 C49 130.6(9) . .
C50A C47 C48 61.5(8) . .
C49 C47 C48 107.1(9) . .
C50A C47 C49A 111.1(12) . .
C49 C47 C49A 42.5(8) . .
C48 C47 C49A 137.3(10) . .
C50A C47 C43 112.4(7) . .
C49 C47 C43 116.4(7) . .
C48 C47 C43 109.8(5) . .
C49A C47 C43 111.3(9) . .
C50A C47 C50 47.0(8) . .
C49 C47 C50 108.8(8) . .
C48 C47 C50 107.3(9) . .
C49A C47 C50 70.8(10) . .
C43 C47 C50 107.2(6) . .
C50A C47 C48A 109.4(11) . .
C49 C47 C48A 62.7(8) . .
C48 C47 C48A 51.1(7) . .
C49A C47 C48A 104.6(12) . .
C43 C47 C48A 107.7(6) . .
C50 C47 C48A 143.9(7) . .
C47 C48 H65 109.5 . .
C47 C48 H66 109.5 . .
H65 C48 H66 109.5 . .
C47 C48 H67 109.5 . .
H65 C48 H67 109.5 . .
H66 C48 H67 109.5 . .
C47 C49 H68 109.5 . .
C47 C49 H69 109.5 . .
H68 C49 H69 109.5 . .
C47 C49 H70 109.5 . .
H68 C49 H70 109.5 . .
H69 C49 H70 109.5 . .
C47 C50 H71 109.5 . .
C47 C50 H72 109.5 . .
H71 C50 H72 109.5 . .
C47 C50 H73 109.5 . .
H71 C50 H73 109.5 . .
H72 C50 H73 109.5 . .
C47 C48A H74 109.5 . .
C47 C48A H75 109.5 . .
H74 C48A H75 109.5 . .
C47 C48A H76 109.5 . .
H74 C48A H76 109.5 . .
H75 C48A H76 109.5 . .
C47 C49A H77 109.5 . .
C47 C49A H78 109.5 . .
H77 C49A H78 109.5 . .
C47 C49A H79 109.5 . .
H77 C49A H79 109.5 . .
H78 C49A H79 109.5 . .
C47 C50A H80 109.5 . .
C47 C50A H81 109.5 . .
H80 C50A H81 109.5 . .
C47 C50A H82 109.5 . .
H80 C50A H82 109.5 . .
H81 C50A H82 109.5 . .
C52A C51 C45 115.3(11) . .
C52A C51 C53 55.6(12) . .
C45 C51 C53 110.0(5) . .
C52A C51 C54 133.3(11) . .
C45 C51 C54 111.4(5) . .
C53 C51 C54 109.5(7) . .
C52A C51 C54A 114.1(16) . .
C45 C51 C54A 115.4(13) . .
C53 C51 C54A 131.7(14) . .
C54 C51 C54A 38.2(13) . .
C52A C51 C52 57.0(13) . .
C45 C51 C52 106.2(5) . .
C53 C51 C52 111.7(7) . .
C54 C51 C52 108.0(6) . .
C54A C51 C52 70.6(14) . .
C52A C51 C53A 102.3(16) . .
C45 C51 C53A 106.5(11) . .
C53 C51 C53A 49.5(13) . .
C54 C51 C53A 65.3(13) . .
C54A C51 C53A 100.9(14) . .
C52 C51 C53A 146.7(12) . .
C51 C52 H83 109.5 . .
C51 C52 H84 109.5 . .
H83 C52 H84 109.5 . .
C51 C52 H85 109.5 . .
H83 C52 H85 109.5 . .
H84 C52 H85 109.5 . .
C51 C53 H86 109.5 . .
C51 C53 H87 109.5 . .
H86 C53 H87 109.5 . .
C51 C53 H88 109.5 . .
H86 C53 H88 109.5 . .
H87 C53 H88 109.5 . .
C51 C54 H89 109.5 . .
C51 C54 H90 109.5 . .
H89 C54 H90 109.5 . .
C51 C54 H91 109.5 . .
H89 C54 H91 109.5 . .
H90 C54 H91 109.5 . .
C51 C52A H137 109.5 . .
C51 C52A H138 109.5 . .
H137 C52A H138 109.5 . .
C51 C52A H139 109.5 . .
H137 C52A H139 109.5 . .
H138 C52A H139 109.5 . .
C51 C53A H140 109.5 . .
C51 C53A H141 109.5 . .
H140 C53A H141 109.5 . .
C51 C53A H142 109.5 . .
H140 C53A H142 109.5 . .
H141 C53A H142 109.5 . .
C51 C54A H98 109.5 . .
C51 C54A H99 109.5 . .
H98 C54A H99 109.5 . .
C51 C54A H100 109.5 . .
H98 C54A H100 109.5 . .
H99 C54A H100 109.5 . .
C60 C55 C56 118.0(4) . .
C60 C55 C20 120.3(5) . .
C56 C55 C20 121.7(5) . .
C57 C56 C55 121.8(5) . .
C57 C56 H20 119.1 . .
C55 C56 H20 119.1 . .
C58 C57 C56 117.3(5) . .
C58 C57 C61 123.6(5) . .
C56 C57 C61 119.1(5) . .
C57 C58 C59 123.9(5) . .
C57 C58 H21 118.0 . .
C59 C58 H21 118.0 . .
C58 C59 C60 116.5(5) . .
C58 C59 C65 119.6(5) . .
C60 C59 C65 123.9(5) . .
C55 C60 C59 122.5(5) . .
C55 C60 H22 118.8 . .
C59 C60 H22 118.8 . .
C63 C61 C62 109.6(4) . .
C63 C61 C57 111.4(5) . .
C62 C61 C57 108.7(4) . .
C63 C61 C64 107.4(4) . .
C62 C61 C64 109.5(5) . .
C57 C61 C64 110.2(4) . .
C61 C62 H29 109.5 . .
C61 C62 H30 109.5 . .
H29 C62 H30 109.5 . .
C61 C62 H31 109.5 . .
H29 C62 H31 109.5 . .
H30 C62 H31 109.5 . .
C61 C63 H32 109.5 . .
C61 C63 H33 109.5 . .
H32 C63 H33 109.5 . .
C61 C63 H34 109.5 . .
H32 C63 H34 109.5 . .
H33 C63 H34 109.5 . .
C61 C64 H35 109.5 . .
C61 C64 H36 109.5 . .
H35 C64 H36 109.5 . .
C61 C64 H37 109.5 . .
H35 C64 H37 109.5 . .
H36 C64 H37 109.5 . .
C68 C65 C66 115.0(5) . .
C68 C65 C59 111.5(5) . .
C66 C65 C59 113.4(5) . .
C68 C65 C67 103.3(5) . .
C66 C65 C67 105.9(5) . .
C59 C65 C67 106.7(5) . .
C65 C66 H38 109.5 . .
C65 C66 H39 109.5 . .
H38 C66 H39 109.5 . .
C65 C66 H40 109.5 . .
H38 C66 H40 109.5 . .
H39 C66 H40 109.5 . .
C65 C67 H41 109.5 . .
C65 C67 H42 109.5 . .
H41 C67 H42 109.5 . .
C65 C67 H43 109.5 . .
H41 C67 H43 109.5 . .
H42 C67 H43 109.5 . .
C65 C68 H44 109.5 . .
C65 C68 H45 109.5 . .
H44 C68 H45 109.5 . .
C65 C68 H46 109.5 . .
H44 C68 H46 109.5 . .
H45 C68 H46 109.5 . .
C70 C69 C74 120.5(5) . .
C70 C69 C30 122.2(5) . .
C74 C69 C30 117.2(5) . .
C69 C70 C71 118.8(5) . .
C69 C70 H23 120.6 . .
C71 C70 H23 120.6 . .
C72 C71 C70 118.0(5) . .
C72 C71 C75 121.8(5) . .
C70 C71 C75 120.2(5) . .
C73 C72 C71 123.1(5) . .
C73 C72 H24 118.4 . .
C71 C72 H24 118.4 . .
C72 C73 C74 118.6(5) . .
C72 C73 C79 121.3(5) . .
C74 C73 C79 120.1(5) . .
C73 C74 C69 121.0(5) . .
C73 C74 H25 119.5 . .
C69 C74 H25 119.5 . .
C71 C75 C76 109.2(4) . .
C71 C75 C78 113.2(4) . .
C76 C75 C78 108.7(5) . .
C71 C75 C77 108.5(5) . .
C76 C75 C77 109.8(5) . .
C78 C75 C77 107.4(4) . .
C75 C76 H47 109.5 . .
C75 C76 H48 109.5 . .
H47 C76 H48 109.5 . .
C75 C76 H49 109.5 . .
H47 C76 H49 109.5 . .
H48 C76 H49 109.5 . .
C75 C77 H50 109.5 . .
C75 C77 H51 109.5 . .
H50 C77 H51 109.5 . .
C75 C77 H52 109.5 . .
H50 C77 H52 109.5 . .
H51 C77 H52 109.5 . .
C75 C78 H53 109.5 . .
C75 C78 H54 109.5 . .
H53 C78 H54 109.5 . .
C75 C78 H55 109.5 . .
H53 C78 H55 109.5 . .
H54 C78 H55 109.5 . .
C82A C79 C82 130.2(11) . .
C82A C79 C73 114.3(11) . .
C82 C79 C73 115.5(5) . .
C82A C79 C81 49.6(13) . .
C82 C79 C81 109.7(7) . .
C73 C79 C81 109.5(5) . .
C82A C79 C80 57.8(14) . .
C82 C79 C80 107.4(7) . .
C73 C79 C80 107.9(5) . .
C81 C79 C80 106.5(6) . .
C82A C79 C81A 107.1(17) . .
C82 C79 C81A 58.9(9) . .
C73 C79 C81A 103.4(9) . .
C81 C79 C81A 60.0(9) . .
C80 C79 C81A 148.6(9) . .
C82A C79 C80A 110.4(17) . .
C82 C79 C80A 57.4(9) . .
C73 C79 C80A 105.3(8) . .
C81 C79 C80A 144.8(8) . .
C80 C79 C80A 56.6(9) . .
C81A C79 C80A 116.3(15) . .
C79 C80 H101 109.5 . .
C79 C80 H102 109.5 . .
H101 C80 H102 109.5 . .
C79 C80 H103 109.5 . .
H101 C80 H103 109.5 . .
H102 C80 H103 109.5 . .
C79 C81 H104 109.5 . .
C79 C81 H105 109.5 . .
H104 C81 H105 109.5 . .
C79 C81 H106 109.5 . .
H104 C81 H106 109.5 . .
H105 C81 H106 109.5 . .
C79 C82 H107 109.5 . .
C79 C82 H108 109.5 . .
H107 C82 H108 109.5 . .
C79 C82 H109 109.5 . .
H107 C82 H109 109.5 . .
H108 C82 H109 109.5 . .
C79 C80A H110 109.5 . .
C79 C80A H111 109.5 . .
H110 C80A H111 109.5 . .
C79 C80A H112 109.5 . .
H110 C80A H112 109.5 . .
H111 C80A H112 109.5 . .
C79 C81A H113 109.5 . .
C79 C81A H114 109.5 . .
H113 C81A H114 109.5 . .
C79 C81A H115 109.5 . .
H113 C81A H115 109.5 . .
H114 C81A H115 109.5 . .
C79 C82A H116 109.5 . .
C79 C82A H117 109.5 . .
H116 C82A H117 109.5 . .
C79 C82A H118 109.5 . .
H116 C82A H118 109.5 . .
H117 C82A H118 109.5 . .
C88 C83 C84 120.1(5) . .
C88 C83 C40 118.6(5) . .
C84 C83 C40 121.2(5) . .
C83 C84 C85 121.2(5) . .
C83 C84 H26 119.4 . .
C85 C84 H26 119.4 . .
C86 C85 C84 116.2(5) . .
C86 C85 C89 121.4(6) . .
C84 C85 C89 122.4(6) . .
C87 C86 C85 124.9(6) . .
C87 C86 H27 117.5 . .
C85 C86 H27 117.5 . .
C86 C87 C88 117.1(5) . .
C86 C87 C93 122.6(6) . .
C88 C87 C93 119.9(6) . .
C83 C88 C87 120.4(5) . .
C83 C88 H28 119.8 . .
C87 C88 H28 119.8 . .
C90 C89 C91 109.4(5) . .
C90 C89 C85 112.4(5) . .
C91 C89 C85 106.8(5) . .
C90 C89 C92 109.3(5) . .
C91 C89 C92 109.8(5) . .
C85 C89 C92 109.2(5) . .
C89 C90 H56 109.5 . .
C89 C90 H57 109.5 . .
H56 C90 H57 109.5 . .
C89 C90 H58 109.5 . .
H56 C90 H58 109.5 . .
H57 C90 H58 109.5 . .
C89 C91 H59 109.5 . .
C89 C91 H60 109.5 . .
H59 C91 H60 109.5 . .
C89 C91 H61 109.5 . .
H59 C91 H61 109.5 . .
H60 C91 H61 109.5 . .
C89 C92 H62 109.5 . .
C89 C92 H63 109.5 . .
H62 C92 H63 109.5 . .
C89 C92 H64 109.5 . .
H62 C92 H64 109.5 . .
H63 C92 H64 109.5 . .
C95A C93 C87 115.9(9) . .
C95A C93 C96 127.4(11) . .
C87 C93 C96 114.7(9) . .
C95A C93 C95 58.0(11) . .
C87 C93 C95 111.8(8) . .
C96 C93 C95 113.3(11) . .
C95A C93 C94 50.2(12) . .
C87 C93 C94 107.5(9) . .
C96 C93 C94 101.3(10) . .
C95 C93 C94 107.3(10) . .
C95A C93 C96A 120.2(17) . .
C87 C93 C96A 107.5(11) . .
C96 C93 C96A 26.7(9) . .
C95 C93 C96A 135.4(11) . .
C94 C93 C96A 79.5(10) . .
C95A C93 C94A 101.6(14) . .
C87 C93 C94A 101.1(8) . .
C96 C93 C94A 81.6(9) . .
C95 C93 C94A 44.2(8) . .
C94 C93 C94A 146.5(10) . .
C96A C93 C94A 108.4(10) . .
C93 C94 H119 109.5 . .
C93 C94 H120 109.5 . .
H119 C94 H120 109.5 . .
C93 C94 H121 109.5 . .
H119 C94 H121 109.5 . .
H120 C94 H121 109.5 . .
C93 C95 H122 109.5 . .
C93 C95 H123 109.5 . .
H122 C95 H123 109.5 . .
C93 C95 H124 109.5 . .
H122 C95 H124 109.5 . .
H123 C95 H124 109.5 . .
C93 C96 H125 109.5 . .
C93 C96 H126 109.5 . .
H125 C96 H126 109.5 . .
C93 C96 H127 109.5 . .
H125 C96 H127 109.5 . .
H126 C96 H127 109.5 . .
C93 C94A H143 109.5 . .
C93 C94A H144 109.5 . .
H143 C94A H144 109.5 . .
C93 C94A H145 109.5 . .
H143 C94A H145 109.5 . .
H144 C94A H145 109.5 . .
C93 C95A H131 109.5 . .
C93 C95A H132 109.5 . .
H131 C95A H132 109.5 . .
C93 C95A H133 109.5 . .
H131 C95A H133 109.5 . .
H132 C95A H133 109.5 . .
C93 C96A H134 109.5 . .
C93 C96A H135 109.5 . .
H134 C96A H135 109.5 . .
C93 C96A H136 109.5 . .
H134 C96A H136 109.5 . .
H135 C96A H136 109.5 . .
C1 N1 C4 108.5(5) . .
C1 N1 Ni1 125.8(4) . .
C4 N1 Ni1 124.6(4) . .
C9 N2 C6 105.8(4) . .
C9 N2 Ni1 127.5(4) . .
C6 N2 Ni1 126.7(4) . .
C14 N3 C11 106.5(4) . .
C14 N3 Ni1 123.6(4) . .
C11 N3 Ni1 129.1(4) . .
C16 N4 C19 103.5(4) . .
C16 N4 Ni1 126.3(4) . .
C19 N4 Ni1 130.0(4) . .
C24 N5 C21 104.5(4) . .
C24 N5 Ni2 126.6(3) . .
C21 N5 Ni2 128.4(4) . .
C29 N6 C26 105.9(4) . .
C29 N6 Ni2 129.5(4) . .
C26 N6 Ni2 124.5(4) . .
C31 N7 C34 103.4(4) . .
C31 N7 Ni2 131.0(3) . .
C34 N7 Ni2 125.2(4) . .
C36 N8 C39 104.2(4) . .
C36 N8 Ni2 126.4(4) . .
C39 N8 Ni2 129.3(4) . .
N4 Ni1 N2 178.22(15) . .
N4 Ni1 N3 91.77(18) . .
N2 Ni1 N3 88.74(19) . .
N4 Ni1 N1 89.34(18) . .
N2 Ni1 N1 90.33(19) . .
N3 Ni1 N1 173.95(15) . .
N6 Ni2 N8 178.81(19) . .
N6 Ni2 N7 87.55(18) . .
N8 Ni2 N7 91.69(18) . .
N6 Ni2 N5 91.71(18) . .
N8 Ni2 N5 89.12(18) . .
N7 Ni2 N5 175.44(16) . .

loop_
_geom_bond_atom_site_label_1
_geom_bond_atom_site_label_2
_geom_bond_distance
_geom_bond_site_symmetry_2
C1 N1 1.377(5) .
C1 C20 1.393(6) .
C1 C2 1.435(6) .
C2 C3 1.389(6) .
C2 H1 0.9500 .
C3 C4 1.453(6) .
C3 C23 1.455(6) .
C4 C5 1.364(5) .
C4 N1 1.382(5) .
C5 C6 1.394(6) .
C5 H2 0.9500 .
C6 N2 1.368(5) .
C6 C7 1.451(6) .
C7 C8 1.340(6) .
C7 H3 0.9500 .
C8 C9 1.476(6) .
C8 H4 0.9500 .
C9 N2 1.368(5) .
C9 C10 1.380(6) .
C10 C11 1.392(6) .
C10 C41 1.504(6) .
C11 N3 1.385(5) .
C11 C12 1.437(5) .
C12 C13 1.389(5) .
C12 H5 0.9500 .
C13 C33 1.436(6) 2
C13 C14 1.462(6) .
C14 C15 1.372(5) .
C14 N3 1.376(5) .
C15 C16 1.394(6) .
C15 H6 0.9500 .
C16 N4 1.364(5) .
C16 C17 1.443(5) .
C17 C18 1.330(5) .
C17 H7 0.9500 .
C18 C19 1.433(5) .
C18 H8 0.9500 .
C19 N4 1.372(5) .
C19 C20 1.403(6) .
C20 C55 1.472(6) .
C21 C40 1.388(6) .
C21 N5 1.397(5) .
C21 C22 1.430(5) .
C22 C23 1.363(6) .
C22 H9 0.9500 .
C23 C24 1.473(6) .
C24 N5 1.359(5) .
C24 C25 1.391(5) .
C25 C26 1.367(6) .
C25 H10 0.9500 .
C26 N6 1.381(6) .
C26 C27 1.456(6) .
C27 C28 1.354(5) .
C27 H11 0.9500 .
C28 C29 1.439(5) .
C28 H12 0.9500 .
C29 C30 1.365(5) .
C29 N6 1.373(5) .
C30 C31 1.407(5) .
C30 C69 1.505(6) .
C31 N7 1.397(4) .
C31 C32 1.412(5) .
C32 C33 1.358(5) .
C32 H13 0.9500 .
C33 C13 1.436(6) 2
C33 C34 1.458(6) .
C34 C35 1.371(5) .
C34 N7 1.414(5) .
C35 C36 1.387(5) .
C35 H14 0.9500 .
C36 N8 1.347(5) .
C36 C37 1.451(6) .
C37 C38 1.391(5) .
C37 H15 0.9500 .
C38 C39 1.432(5) .
C38 H16 0.9500 .
C39 C40 1.395(5) .
C39 N8 1.400(5) .
C40 C83 1.499(6) .
C41 C42 1.376(5) .
C41 C46 1.401(5) .
C42 C43 1.376(5) .
C42 H17 0.9500 .
C43 C44 1.394(5) .
C43 C47 1.533(6) .
C44 C45 1.398(5) .
C44 H18 0.9500 .
C45 C46 1.412(6) .
C45 C51 1.521(6) .
C46 H19 0.9500 .
C47 C50A 1.481(18) .
C47 C49 1.534(15) .
C47 C48 1.524(11) .
C47 C49A 1.53(2) .
C47 C50 1.593(13) .
C47 C48A 1.675(16) .
C48 H65 0.9800 .
C48 H66 0.9800 .
C48 H67 0.9800 .
C49 H68 0.9800 .
C49 H69 0.9800 .
C49 H70 0.9800 .
C50 H71 0.9800 .
C50 H72 0.9800 .
C50 H73 0.9800 .
C48A H74 0.9800 .
C48A H75 0.9800 .
C48A H76 0.9800 .
C49A H77 0.9800 .
C49A H78 0.9800 .
C49A H79 0.9800 .
C50A H80 0.9800 .
C50A H81 0.9800 .
C50A H82 0.9800 .
C51 C52A 1.51(3) .
C51 C53 1.521(8) .
C51 C54 1.522(8) .
C51 C54A 1.57(3) .
C51 C52 1.584(10) .
C51 C53A 1.76(3) .
C52 H83 0.9800 .
C52 H84 0.9800 .
C52 H85 0.9800 .
C53 H86 0.9800 .
C53 H87 0.9800 .
C53 H88 0.9800 .
C54 H89 0.9800 .
C54 H90 0.9800 .
C54 H91 0.9800 .
C52A H137 0.9800 .
C52A H138 0.9800 .
C52A H139 0.9800 .
C53A H140 0.9800 .
C53A H141 0.9800 .
C53A H142 0.9800 .
C54A H98 0.9800 .
C54A H99 0.9800 .
C54A H100 0.9800 .
C55 C60 1.389(5) .
C55 C56 1.397(5) .
C56 C57 1.396(5) .
C56 H20 0.9500 .
C57 C58 1.377(5) .
C57 C61 1.550(6) .
C58 C59 1.391(5) .
C58 H21 0.9500 .
C59 C60 1.398(5) .
C59 C65 1.537(6) .
C60 H22 0.9500 .
C61 C63 1.538(5) .
C61 C62 1.542(6) .
C61 C64 1.558(6) .
C62 H29 0.9800 .
C62 H30 0.9800 .
C62 H31 0.9800 .
C63 H32 0.9800 .
C63 H33 0.9800 .
C63 H34 0.9800 .
C64 H35 0.9800 .
C64 H36 0.9800 .
C64 H37 0.9800 .
C65 C68 1.506(6) .
C65 C66 1.511(7) .
C65 C67 1.609(7) .
C66 H38 0.9800 .
C66 H39 0.9800 .
C66 H40 0.9800 .
C67 H41 0.9800 .
C67 H42 0.9800 .
C67 H43 0.9800 .
C68 H44 0.9800 .
C68 H45 0.9800 .
C68 H46 0.9800 .
C69 C70 1.387(5) .
C69 C74 1.394(5) .
C70 C71 1.431(6) .
C70 H23 0.9500 .
C71 C72 1.390(5) .
C71 C75 1.525(6) .
C72 C73 1.363(5) .
C72 H24 0.9500 .
C73 C74 1.382(5) .
C73 C79 1.552(6) .
C74 H25 0.9500 .
C75 C76 1.541(6) .
C75 C78 1.566(6) .
C75 C77 1.597(7) .
C76 H47 0.9800 .
C76 H48 0.9800 .
C76 H49 0.9800 .
C77 H50 0.9800 .
C77 H51 0.9800 .
C77 H52 0.9800 .
C78 H53 0.9800 .
C78 H54 0.9800 .
C78 H55 0.9800 .
C79 C82A 1.45(2) .
C79 C82 1.481(8) .
C79 C81 1.579(8) .
C79 C80 1.578(9) .
C79 C81A 1.64(2) .
C79 C80A 1.72(2) .
C80 H101 0.9800 .
C80 H102 0.9800 .
C80 H103 0.9800 .
C81 H104 0.9800 .
C81 H105 0.9800 .
C81 H106 0.9800 .
C82 H107 0.9800 .
C82 H108 0.9800 .
C82 H109 0.9800 .
C80A H110 0.9800 .
C80A H111 0.9800 .
C80A H112 0.9800 .
C81A H113 0.9800 .
C81A H114 0.9800 .
C81A H115 0.9800 .
C82A H116 0.9800 .
C82A H117 0.9800 .
C82A H118 0.9800 .
C83 C88 1.364(5) .
C83 C84 1.374(6) .
C84 C85 1.420(6) .
C84 H26 0.9500 .
C85 C86 1.369(6) .
C85 C89 1.532(7) .
C86 C87 1.358(6) .
C86 H27 0.9500 .
C87 C88 1.429(6) .
C87 C93 1.520(7) .
C88 H28 0.9500 .
C89 C90 1.512(6) .
C89 C91 1.522(6) .
C89 C92 1.552(6) .
C90 H56 0.9800 .
C90 H57 0.9800 .
C90 H58 0.9800 .
C91 H59 0.9800 .
C91 H60 0.9800 .
C91 H61 0.9800 .
C92 H62 0.9800 .
C92 H63 0.9800 .
C92 H64 0.9800 .
C93 C95A 1.455(16) .
C93 C96 1.529(17) .
C93 C95 1.565(17) .
C93 C94 1.601(15) .
C93 C96A 1.66(2) .
C93 C94A 1.815(19) .
C94 H119 0.9800 .
C94 H120 0.9800 .
C94 H121 0.9800 .
C95 H122 0.9800 .
C95 H123 0.9800 .
C95 H124 0.9800 .
C96 H125 0.9800 .
C96 H126 0.9800 .
C96 H127 0.9800 .
C94A H143 0.9800 .
C94A H144 0.9800 .
C94A H145 0.9800 .
C95A H131 0.9800 .
C95A H132 0.9800 .
C95A H133 0.9800 .
C96A H134 0.9800 .
C96A H135 0.9800 .
C96A H136 0.9800 .
N1 Ni1 1.903(4) .
N2 Ni1 1.875(3) .
N3 Ni1 1.888(4) .
N4 Ni1 1.865(3) .
N5 Ni2 1.917(3) .
N6 Ni2 1.882(4) .
N7 Ni2 1.894(3) .
N8 Ni2 1.891(3) .

loop_
_geom_torsion_atom_site_label_1
_geom_torsion_atom_site_label_2
_geom_torsion_atom_site_label_3
_geom_torsion_atom_site_label_4
_geom_torsion
_geom_torsion_site_symmetry_1
_geom_torsion_site_symmetry_4
N1 C1 C2 C3 -2.9(5) . .
C20 C1 C2 C3 165.7(4) . .
C1 C2 C3 C4 6.2(5) . .
C1 C2 C3 C23 -157.6(5) . .
C2 C3 C4 C5 162.0(4) . .
C23 C3 C4 C5 -32.3(7) . .
C2 C3 C4 N1 -7.4(5) . .
C23 C3 C4 N1 158.3(4) . .
N1 C4 C5 C6 0.5(7) . .
C3 C4 C5 C6 -167.5(4) . .
C4 C5 C6 N2 -14.3(7) . .
C4 C5 C6 C7 161.1(4) . .
N2 C6 C7 C8 0.5(6) . .
C5 C6 C7 C8 -175.5(5) . .
C6 C7 C8 C9 -2.3(6) . .
C7 C8 C9 N2 3.5(6) . .
C7 C8 C9 C10 -161.6(5) . .
N2 C9 C10 C11 -8.1(7) . .
C8 C9 C10 C11 154.9(4) . .
N2 C9 C10 C41 178.5(4) . .
C8 C9 C10 C41 -18.5(7) . .
C9 C10 C11 N3 18.7(7) . .
C41 C10 C11 N3 -167.8(4) . .
C9 C10 C11 C12 -150.1(5) . .
C41 C10 C11 C12 23.3(7) . .
N3 C11 C12 C13 -4.0(5) . .
C10 C11 C12 C13 166.0(5) . .
C11 C12 C13 C33 -154.2(5) . 2
C11 C12 C13 C14 7.3(5) . .
C12 C13 C14 C15 159.4(4) . .
C33 C13 C14 C15 -37.3(7) 2 .
C12 C13 C14 N3 -8.4(5) . .
C33 C13 C14 N3 154.8(4) 2 .
N3 C14 C15 C16 -0.4(7) . .
C13 C14 C15 C16 -166.6(4) . .
C14 C15 C16 N4 -16.5(7) . .
C14 C15 C16 C17 162.6(4) . .
N4 C16 C17 C18 2.7(5) . .
C15 C16 C17 C18 -176.5(4) . .
C16 C17 C18 C19 -4.6(5) . .
C17 C18 C19 N4 5.3(5) . .
C17 C18 C19 C20 -163.1(5) . .
N1 C1 C20 C19 17.7(7) . .
C2 C1 C20 C19 -148.9(5) . .
N1 C1 C20 C55 -172.3(4) . .
C2 C1 C20 C55 21.1(6) . .
N4 C19 C20 C1 -7.4(7) . .
C18 C19 C20 C1 159.8(4) . .
N4 C19 C20 C55 -176.8(4) . .
C18 C19 C20 C55 -9.6(7) . .
C40 C21 C22 C23 169.6(4) . .
N5 C21 C22 C23 -1.6(5) . .
C21 C22 C23 C3 -160.3(5) . .
C21 C22 C23 C24 3.5(5) . .
C2 C3 C23 C22 -143.7(5) . .
C4 C3 C23 C22 54.6(8) . .
C2 C3 C23 C24 54.6(7) . .
C4 C3 C23 C24 -107.2(5) . .
C22 C23 C24 N5 -4.5(5) . .
C3 C23 C24 N5 161.6(4) . .
C22 C23 C24 C25 166.6(5) . .
C3 C23 C24 C25 -27.3(7) . .
N5 C24 C25 C26 2.0(7) . .
C23 C24 C25 C26 -168.2(5) . .
C24 C25 C26 N6 -11.5(8) . .
C24 C25 C26 C27 164.2(4) . .
C25 C26 C27 C28 -172.8(5) . .
N6 C26 C27 C28 3.5(5) . .
C26 C27 C28 C29 -4.2(5) . .
C27 C28 C29 C30 -163.2(5) . .
C27 C28 C29 N6 3.6(5) . .
N6 C29 C30 C31 -6.9(7) . .
C28 C29 C30 C31 158.2(5) . .
N6 C29 C30 C69 176.2(4) . .
C28 C29 C30 C69 -18.7(7) . .
C29 C30 C31 N7 15.3(7) . .
C69 C30 C31 N7 -167.8(4) . .
C29 C30 C31 C32 -153.4(5) . .
C69 C30 C31 C32 23.4(7) . .
N7 C31 C32 C33 -3.1(5) . .
C30 C31 C32 C33 166.5(5) . .
C31 C32 C33 C13 -153.9(5) . 2
C31 C32 C33 C34 6.2(5) . .
C32 C33 C34 C35 161.6(5) . .
C13 C33 C34 C35 -35.4(7) 2 .
C32 C33 C34 N7 -7.4(5) . .
C13 C33 C34 N7 155.6(4) 2 .
N7 C34 C35 C36 0.7(8) . .
C33 C34 C35 C36 -167.2(5) . .
C34 C35 C36 N8 -14.7(9) . .
C34 C35 C36 C37 164.8(5) . .
N8 C36 C37 C38 3.0(6) . .
C35 C36 C37 C38 -176.6(5) . .
C36 C37 C38 C39 -4.9(6) . .
C37 C38 C39 C40 -165.6(5) . .
C37 C38 C39 N8 5.6(6) . .
N5 C21 C40 C39 14.9(7) . .
C22 C21 C40 C39 -155.2(5) . .
N5 C21 C40 C83 -174.5(4) . .
C22 C21 C40 C83 15.3(7) . .
N8 C39 C40 C21 -7.0(7) . .
C38 C39 C40 C21 163.3(5) . .
N8 C39 C40 C83 -177.5(4) . .
C38 C39 C40 C83 -7.2(8) . .
C9 C10 C41 C42 105.9(5) . .
C11 C10 C41 C42 -67.6(6) . .
C9 C10 C41 C46 -71.9(6) . .
C11 C10 C41 C46 114.7(5) . .
C46 C41 C42 C43 -1.9(7) . .
C10 C41 C42 C43 -179.6(4) . .
C41 C42 C43 C44 0.1(7) . .
C41 C42 C43 C47 -176.0(5) . .
C42 C43 C44 C45 1.8(7) . .
C47 C43 C44 C45 177.9(5) . .
C43 C44 C45 C46 -1.8(7) . .
C43 C44 C45 C51 -178.9(5) . .
C42 C41 C46 C45 1.8(7) . .
C10 C41 C46 C45 179.7(4) . .
C44 C45 C46 C41 0.0(7) . .
C51 C45 C46 C41 177.2(5) . .
C42 C43 C47 C50A -7.8(14) . .
C44 C43 C47 C50A 176.2(12) . .
C42 C43 C47 C49 -179.5(10) . .
C44 C43 C47 C49 4.4(12) . .
C42 C43 C47 C48 58.6(11) . .
C44 C43 C47 C48 -117.4(9) . .
C42 C43 C47 C49A -133.2(13) . .
C44 C43 C47 C49A 50.8(14) . .
C42 C43 C47 C50 -57.6(10) . .
C44 C43 C47 C50 126.4(9) . .
C42 C43 C47 C48A 112.8(11) . .
C44 C43 C47 C48A -63.3(11) . .
C44 C45 C51 C52A 178.5(18) . .
C46 C45 C51 C52A 1.5(19) . .
C44 C45 C51 C53 118.0(8) . .
C46 C45 C51 C53 -59.0(9) . .
C44 C45 C51 C54 -3.6(9) . .
C46 C45 C51 C54 179.3(7) . .
C44 C45 C51 C54A -45.2(19) . .
C46 C45 C51 C54A 137.8(18) . .
C44 C45 C51 C52 -120.9(7) . .
C46 C45 C51 C52 62.0(8) . .
C44 C45 C51 C53A 65.8(18) . .
C46 C45 C51 C53A -111.2(17) . .
C1 C20 C55 C60 61.3(6) . .
C19 C20 C55 C60 -129.1(5) . .
C1 C20 C55 C56 -115.0(5) . .
C19 C20 C55 C56 54.7(7) . .
C60 C55 C56 C57 1.6(7) . .
C20 C55 C56 C57 177.9(5) . .
C55 C56 C57 C58 -1.7(7) . .
C55 C56 C57 C61 179.5(4) . .
C56 C57 C58 C59 1.1(8) . .
C61 C57 C58 C59 179.8(5) . .
C57 C58 C59 C60 -0.3(7) . .
C57 C58 C59 C65 180.0(5) . .
C56 C55 C60 C59 -0.8(7) . .
C20 C55 C60 C59 -177.2(5) . .
C58 C59 C60 C55 0.2(7) . .
C65 C59 C60 C55 179.9(5) . .
C58 C57 C61 C63 -5.2(7) . .
C56 C57 C61 C63 173.5(4) . .
C58 C57 C61 C62 115.7(5) . .
C56 C57 C61 C62 -65.6(6) . .
C58 C57 C61 C64 -124.3(5) . .
C56 C57 C61 C64 54.4(6) . .
C58 C59 C65 C68 -176.9(5) . .
C60 C59 C65 C68 3.4(8) . .
C58 C59 C65 C66 51.4(7) . .
C60 C59 C65 C66 -128.3(6) . .
C58 C59 C65 C67 -64.8(7) . .
C60 C59 C65 C67 115.5(5) . .
C29 C30 C69 C70 113.7(5) . .
C31 C30 C69 C70 -63.2(6) . .
C29 C30 C69 C74 -62.9(6) . .
C31 C30 C69 C74 120.1(5) . .
C74 C69 C70 C71 -2.2(7) . .
C30 C69 C70 C71 -178.7(4) . .
C69 C70 C71 C72 2.4(7) . .
C69 C70 C71 C75 -178.7(4) . .
C70 C71 C72 C73 -1.7(7) . .
C75 C71 C72 C73 179.4(5) . .
C71 C72 C73 C74 0.8(8) . .
C71 C72 C73 C79 178.5(5) . .
C72 C73 C74 C69 -0.5(7) . .
C79 C73 C74 C69 -178.2(5) . .
C70 C69 C74 C73 1.2(7) . .
C30 C69 C74 C73 178.0(4) . .
C72 C71 C75 C76 64.3(7) . .
C70 C71 C75 C76 -114.6(5) . .
C72 C71 C75 C78 -174.4(5) . .
C70 C71 C75 C78 6.7(7) . .
C72 C71 C75 C77 -55.3(6) . .
C70 C71 C75 C77 125.8(5) . .
C72 C73 C79 C82A -4.2(19) . .
C74 C73 C79 C82A 173.4(17) . .
C72 C73 C79 C82 178.0(7) . .
C74 C73 C79 C82 -4.4(10) . .
C72 C73 C79 C81 -57.7(8) . .
C74 C73 C79 C81 119.9(6) . .
C72 C73 C79 C80 57.8(8) . .
C74 C73 C79 C80 -124.5(7) . .
C72 C73 C79 C81A -120.3(12) . .
C74 C73 C79 C81A 57.3(12) . .
C72 C73 C79 C80A 117.1(11) . .
C74 C73 C79 C80A -65.2(12) . .
C21 C40 C83 C88 71.0(6) . .
C39 C40 C83 C88 -118.1(5) . .
C21 C40 C83 C84 -105.2(6) . .
C39 C40 C83 C84 65.7(7) . .
C88 C83 C84 C85 2.5(8) . .
C40 C83 C84 C85 178.7(5) . .
C83 C84 C85 C86 -0.5(8) . .
C83 C84 C85 C89 -179.8(5) . .
C84 C85 C86 C87 -1.6(9) . .
C89 C85 C86 C87 177.7(6) . .
C85 C86 C87 C88 1.6(9) . .
C85 C86 C87 C93 173.6(7) . .
C84 C83 C88 C87 -2.4(8) . .
C40 C83 C88 C87 -178.7(5) . .
C86 C87 C88 C83 0.4(8) . .
C93 C87 C88 C83 -171.7(6) . .
C86 C85 C89 C90 168.7(5) . .
C84 C85 C89 C90 -12.0(8) . .
C86 C85 C89 C91 -71.3(7) . .
C84 C85 C89 C91 108.0(6) . .
C86 C85 C89 C92 47.3(8) . .
C84 C85 C89 C92 -133.4(5) . .
C86 C87 C93 C95A 7(2) . .
C88 C87 C93 C95A 178.9(19) . .
C86 C87 C93 C96 172.6(11) . .
C88 C87 C93 C96 -15.7(13) . .
C86 C87 C93 C95 -56.7(14) . .
C88 C87 C93 C95 115.0(13) . .
C86 C87 C93 C94 60.7(12) . .
C88 C87 C93 C94 -127.5(9) . .
C86 C87 C93 C96A 144.9(10) . .
C88 C87 C93 C96A -43.4(12) . .
C86 C87 C93 C94A -101.6(11) . .
C88 C87 C93 C94A 70.1(11) . .
C20 C1 N1 C4 -169.9(4) . .
C2 C1 N1 C4 -1.8(5) . .
C20 C1 N1 Ni1 -1.5(6) . .
C2 C1 N1 Ni1 166.7(3) . .
C5 C4 N1 C1 -164.3(4) . .
C3 C4 N1 C1 5.7(5) . .
C5 C4 N1 Ni1 27.1(6) . .
C3 C4 N1 Ni1 -163.0(3) . .
C10 C9 N2 C6 161.9(4) . .
C8 C9 N2 C6 -3.1(5) . .
C10 C9 N2 Ni1 -19.8(7) . .
C8 C9 N2 Ni1 175.2(3) . .
C5 C6 N2 C9 177.7(4) . .
C7 C6 N2 C9 1.7(5) . .
C5 C6 N2 Ni1 -0.7(7) . .
C7 C6 N2 Ni1 -176.6(3) . .
C15 C14 N3 C11 -162.0(4) . .
C13 C14 N3 C11 6.0(5) . .
C15 C14 N3 Ni1 27.7(6) . .
C13 C14 N3 Ni1 -164.4(3) . .
C10 C11 N3 C14 -171.8(4) . .
C12 C11 N3 C14 -1.3(5) . .
C10 C11 N3 Ni1 -2.1(6) . .
C12 C11 N3 Ni1 168.3(3) . .
C15 C16 N4 C19 179.7(4) . .
C17 C16 N4 C19 0.5(5) . .
C15 C16 N4 Ni1 4.3(7) . .
C17 C16 N4 Ni1 -174.9(3) . .
C20 C19 N4 C16 165.4(4) . .
C18 C19 N4 C16 -3.4(5) . .
C20 C19 N4 Ni1 -19.4(6) . .
C18 C19 N4 Ni1 171.7(3) . .
C25 C24 N5 C21 -168.0(4) . .
C23 C24 N5 C21 3.5(5) . .
C25 C24 N5 Ni2 19.7(6) . .
C23 C24 N5 Ni2 -168.8(3) . .
C40 C21 N5 C24 -172.5(4) . .
C22 C21 N5 C24 -1.2(5) . .
C40 C21 N5 Ni2 -0.4(6) . .
C22 C21 N5 Ni2 170.9(3) . .
C30 C29 N6 C26 165.6(4) . .
C28 C29 N6 C26 -1.4(5) . .
C30 C29 N6 Ni2 -18.0(7) . .
C28 C29 N6 Ni2 175.1(3) . .
C25 C26 N6 C29 174.9(4) . .
C27 C26 N6 C29 -1.3(5) . .
C25 C26 N6 Ni2 -1.7(7) . .
C27 C26 N6 Ni2 -177.9(3) . .
C30 C31 N7 C34 -172.0(4) . .
C32 C31 N7 C34 -1.6(5) . .
C30 C31 N7 Ni2 0.1(6) . .
C32 C31 N7 Ni2 170.5(3) . .
C35 C34 N7 C31 -164.2(5) . .
C33 C34 N7 C31 5.4(5) . .
C35 C34 N7 Ni2 23.2(6) . .
C33 C34 N7 Ni2 -167.2(3) . .
C35 C36 N8 C39 179.9(5) . .
C37 C36 N8 C39 0.4(6) . .
C35 C36 N8 Ni2 3.5(8) . .
C37 C36 N8 Ni2 -176.0(3) . .
C40 C39 N8 C36 167.8(5) . .
C38 C39 N8 C36 -3.6(6) . .
C40 C39 N8 Ni2 -16.0(7) . .
C38 C39 N8 Ni2 172.6(3) . .
C16 N4 Ni1 N2 122(6) . .
C19 N4 Ni1 N2 -52(7) . .
C16 N4 Ni1 N3 15.3(4) . .
C19 N4 Ni1 N3 -158.8(4) . .
C16 N4 Ni1 N1 -158.7(4) . .
C19 N4 Ni1 N1 27.1(4) . .
C9 N2 Ni1 N4 -80(7) . .
C6 N2 Ni1 N4 98(7) . .
C9 N2 Ni1 N3 26.9(4) . .
C6 N2 Ni1 N3 -155.1(4) . .
C9 N2 Ni1 N1 -159.1(4) . .
C6 N2 Ni1 N1 19.0(4) . .
C14 N3 Ni1 N4 -30.2(4) . .
C11 N3 Ni1 N4 161.7(4) . .
C14 N3 Ni1 N2 151.5(4) . .
C11 N3 Ni1 N2 -16.6(4) . .
C14 N3 Ni1 N1 70.3(17) . .
C11 N3 Ni1 N1 -97.8(17) . .
C1 N1 Ni1 N4 -16.3(3) . .
C4 N1 Ni1 N4 150.3(3) . .
C1 N1 Ni1 N2 161.9(3) . .
C4 N1 Ni1 N2 -31.4(3) . .
C1 N1 Ni1 N3 -117.0(16) . .
C4 N1 Ni1 N3 49.7(18) . .
C29 N6 Ni2 N8 -26(10) . .
C26 N6 Ni2 N8 150(10) . .
C29 N6 Ni2 N7 24.4(4) . .
C26 N6 Ni2 N7 -159.8(4) . .
C29 N6 Ni2 N5 -160.1(4) . .
C26 N6 Ni2 N5 15.7(4) . .
C36 N8 Ni2 N6 64(10) . .
C39 N8 Ni2 N6 -112(10) . .
C36 N8 Ni2 N7 13.4(4) . .
C39 N8 Ni2 N7 -162.0(4) . .
C36 N8 Ni2 N5 -162.1(4) . .
C39 N8 Ni2 N5 22.4(4) . .
C31 N7 Ni2 N6 -15.6(4) . .
C34 N7 Ni2 N6 154.9(4) . .
C31 N7 Ni2 N8 163.5(4) . .
C34 N7 Ni2 N8 -26.0(4) . .
C31 N7 Ni2 N5 -96(2) . .
C34 N7 Ni2 N5 74(2) . .
C24 N5 Ni2 N6 -24.8(4) . .
C21 N5 Ni2 N6 164.7(4) . .
C24 N5 Ni2 N8 156.0(4) . .
C21 N5 Ni2 N8 -14.4(4) . .
C24 N5 Ni2 N7 56(2) . .
C21 N5 Ni2 N7 -115(2) . .

loop_
_platon_squeeze_void_nr
_platon_squeeze_void_average_x
_platon_squeeze_void_average_y
_platon_squeeze_void_average_z
_platon_squeeze_void_volume
_platon_squeeze_void_count_electrons
_platon_squeeze_void_content
1 0.000 0.500 0.000 11 1 ' '
2 0.201 0.041 0.084 9953 2544 ' '
3 0.500 0.000 0.000 11 1 ' '
4 0.500 0.000 0.500 11 1 ' '
5 1.000 0.500 0.500 11 1 ' '
